data_7111974
loop_
_publ_author_name
'Javier Ruiz'
'Lucia Garcia'
'Carmen Mejuto'
'Marilin Vivanco'
'M. Rosario Diaz'
'Santiago Garcia-Grand'

_publ_section_title
;
 Strong electron-donating metalla-N-heterocyclic carbenes
;
_journal_name_full Chem.Commun.
_journal_page_first 2129
_journal_paper_doi 10.1039/c3cc47987k
_journal_volume 50
_journal_year 2014
_chemical_absolute_configuration ad
_chemical_formula_moiety '2(C27 H28 Fe N3 O), 2(Cl O4), C4 H8 O'
_chemical_formula_sum 'C29 H32 Cl Fe N3 O5.5'
_chemical_formula_weight 601.87
_chemical_name_systematic
;
 ?
;
_space_group_IT_number 33
_symmetry_cell_setting orthorhombic
_symmetry_space_group_name_Hall 'P 2c -2n'
_symmetry_space_group_name_H-M 'P n a 21'
_atom_sites_solution_hydrogens geom
_atom_sites_solution_primary direct
_atom_sites_solution_secondary difmap
_audit_creation_method SHELXL-97
_cell_angle_alpha 90.00
_cell_angle_beta 90.00
_cell_angle_gamma 90.00
_cell_formula_units_Z 8
_cell_length_a 21.3524(9)
_cell_length_b 9.1271(4)
_cell_length_c 30.4606(16)
_cell_measurement_reflns_used 5413
_cell_measurement_temperature 293(2)
_cell_measurement_theta_max 31.42
_cell_measurement_theta_min 3.22
_cell_volume 5936.3(5)
_computing_cell_refinement
;
CrysAlisPro, Agilent Technologies,
Version 1.171.35.19 (release 27-10-2011 CrysAlis171 .NET)
(compiled Oct 27 2011,15:02:11)
;
_computing_data_collection
;
CrysAlisPro, Agilent Technologies,
Version 1.171.35.19 (release 27-10-2011 CrysAlis171 .NET)
(compiled Oct 27 2011,15:02:11)
;
_computing_data_reduction
;
CrysAlisPro, Agilent Technologies,
Version 1.171.35.19 (release 27-10-2011 CrysAlis171 .NET)
(compiled Oct 27 2011,15:02:11)
;
_computing_structure_refinement 'SHELXL-97 (Sheldrick, 1997)'
_diffrn_ambient_temperature 293(2)
_diffrn_detector_area_resol_mean 10.2673
_diffrn_measured_fraction_theta_full 0.997
_diffrn_measured_fraction_theta_max 0.916
_diffrn_measurement_device_type 'Xcalibur, Ruby, Gemini'
_diffrn_measurement_method '\w scans'
_diffrn_radiation_monochromator graphite
_diffrn_radiation_source 'Enhance (Mo) X-ray Source'
_diffrn_radiation_type 'Mo K\a'
_diffrn_radiation_wavelength 0.7107
_diffrn_reflns_av_R_equivalents 0.0705
_diffrn_reflns_av_sigmaI/netI 0.1045
_diffrn_reflns_limit_h_max 31
_diffrn_reflns_limit_h_min -29
_diffrn_reflns_limit_k_max 11
_diffrn_reflns_limit_k_min -13
_diffrn_reflns_limit_l_max 41
_diffrn_reflns_limit_l_min -33
_diffrn_reflns_number 27977
_diffrn_reflns_theta_full 25.00
_diffrn_reflns_theta_max 31.49
_diffrn_reflns_theta_min 3.23
_exptl_absorpt_coefficient_mu 0.641
_exptl_absorpt_correction_T_max 0.941
_exptl_absorpt_correction_T_min 0.912
_exptl_absorpt_correction_type multi-scan
_exptl_absorpt_process_details
;
Empirical absorption correction using spherical harmonics,
 implemented in SCALE3 ABSPACK scaling algorithm.
;
_exptl_crystal_colour colourless
_exptl_crystal_density_diffrn 1.347
_exptl_crystal_density_method 'not measured'
_exptl_crystal_description prismatic
_exptl_crystal_F_000 2512
_exptl_crystal_size_max 0.19
_exptl_crystal_size_mid 0.13
_exptl_crystal_size_min 0.10
_refine_diff_density_max 0.618
_refine_diff_density_min -0.415
_refine_diff_density_rms 0.077
_refine_ls_abs_structure_details
;
'Flack H D (1983), Acta Cryst. A39, 876-881'
The Bijvoet coefficient for the strongest 100 Bijvoet pairs is
 B = 0.60(0.01) and its probability is 1.000
Dirdif (Beurskens et al. 1999)
;
_refine_ls_abs_structure_Flack 0.10(3)
_refine_ls_extinction_method none
_refine_ls_goodness_of_fit_ref 1.014
_refine_ls_hydrogen_treatment none
_refine_ls_matrix_type full
_refine_ls_number_parameters 712
_refine_ls_number_reflns 14588
_refine_ls_number_restraints 26
_refine_ls_restrained_S_all 1.020
_refine_ls_R_factor_all 0.1751
_refine_ls_R_factor_gt 0.0859
_refine_ls_shift/su_max 0.005
_refine_ls_shift/su_mean 0.000
_refine_ls_structure_factor_coef Fsqd
_refine_ls_weighting_details 'calc w=1/[\s^2^(Fo^2^)+(0.1279P)^2^+0.0000P] where P=(Fo^2^+2Fc^2^)/3'
_refine_ls_weighting_scheme calc
_refine_ls_wR_factor_gt 0.1968
_refine_ls_wR_factor_ref 0.2631
_reflns_number_gt 7255
_reflns_number_total 14588
_reflns_threshold_expression >2sigma(I)
_cod_data_source_file c3cc47987k.txt
_cod_data_source_block Compound
_cod_original_sg_symbol_H-M Pna21
_cod_database_code 7111974

loop_
_symmetry_equiv_pos_as_xyz
'x, y, z'
'-x, -y, z+1/2'
'-x+1/2, y+1/2, z+1/2'
'x+1/2, -y+1/2, z'

loop_
_atom_site_label
_atom_site_type_symbol
_atom_site_fract_x
_atom_site_fract_y
_atom_site_fract_z
_atom_site_U_iso_or_equiv
_atom_site_adp_type
_atom_site_occupancy
_atom_site_symmetry_multiplicity
_atom_site_calc_flag
_atom_site_refinement_flags
Fe1 Fe 0.99688(4) 0.81472(10) 0.12405(4) 0.0534(3) Uani 1 1 d .
N1 N 0.8799(3) 0.6308(6) 0.11230(19) 0.0580(15) Uani 1 1 d .
N2 N 1.0018(3) 0.8165(8) 0.0266(2) 0.0657(18) Uani 1 1 d .
N3 N 0.9656(4) 0.5104(7) 0.1085(3) 0.081(2) Uani 1 1 d .
H3 H 1.0048 0.4894 0.1080 0.098 Uiso 1 1 calc R
O1 O 0.9074(3) 1.0513(6) 0.1237(2) 0.0831(16) Uani 1 1 d .
C1 C 0.9391(3) 0.9521(7) 0.1229(3) 0.0561(15) Uani 1 1 d .
C2 C 0.9432(3) 0.6428(7) 0.1167(2) 0.0558(16) Uani 1 1 d .
C3 C 0.7983(5) 0.4380(12) 0.1000(4) 0.110(4) Uani 1 1 d .
H3A H 0.7716 0.5208 0.1052 0.165 Uiso 1 1 calc R
H3B H 0.7893 0.3627 0.1211 0.165 Uiso 1 1 calc R
H3C H 0.7909 0.4010 0.0709 0.165 Uiso 1 1 calc R
C4 C 0.9179(5) 0.4087(10) 0.1006(3) 0.088(3) Uani 1 1 d .
H4 H 0.9229 0.3097 0.0942 0.106 Uiso 1 1 calc R
C5 C 0.8632(5) 0.4823(10) 0.1041(3) 0.083(3) Uani 1 1 d .
C6 C 1.0026(3) 0.8202(8) 0.0633(3) 0.059(2) Uani 1 1 d .
C7 C 0.9955(3) 0.8136(10) -0.0196(3) 0.065(2) Uani 1 1 d .
C8 C 0.9934(3) 0.6736(10) -0.0390(3) 0.073(2) Uani 1 1 d .
C9 C 0.9861(4) 0.6755(13) -0.0853(3) 0.085(3) Uani 1 1 d .
H9 H 0.9836 0.5874 -0.1005 0.102 Uiso 1 1 calc R
C10 C 0.9828(5) 0.8042(15) -0.1079(3) 0.091(3) Uani 1 1 d .
H10 H 0.9797 0.8026 -0.1383 0.109 Uiso 1 1 calc R
C11 C 0.9840(4) 0.9358(13) -0.0863(3) 0.088(3) Uani 1 1 d .
H11 H 0.9803 1.0220 -0.1024 0.106 Uiso 1 1 calc R
C12 C 0.9904(3) 0.9436(9) -0.0421(3) 0.0621(19) Uani 1 1 d .
C13 C 0.9930(5) 1.0878(11) -0.0193(4) 0.104(3) Uani 1 1 d .
H13A H 0.9977 1.0722 0.0117 0.156 Uiso 1 1 calc R
H13B H 0.9550 1.1409 -0.0247 0.156 Uiso 1 1 calc R
H13C H 1.0280 1.1431 -0.0301 0.156 Uiso 1 1 calc R
C14 C 0.9976(6) 0.5379(12) -0.0126(5) 0.112(4) Uani 1 1 d .
H14A H 0.9954 0.4544 -0.0317 0.168 Uiso 1 1 calc R
H14B H 0.9635 0.5347 0.0079 0.168 Uiso 1 1 calc R
H14C H 1.0366 0.5366 0.0030 0.168 Uiso 1 1 calc R
C15 C 0.8331(3) 0.7459(8) 0.1175(3) 0.0580(17) Uani 1 1 d .
C16 C 0.8130(4) 0.8194(9) 0.0811(3) 0.070(2) Uani 1 1 d .
C17 C 0.7689(4) 0.9316(10) 0.0878(4) 0.089(3) Uani 1 1 d .
H17 H 0.7542 0.9847 0.0639 0.107 Uiso 1 1 calc R
C18 C 0.7474(4) 0.9639(11) 0.1293(5) 0.099(3) Uani 1 1 d .
H18 H 0.7184 1.0387 0.1333 0.119 Uiso 1 1 calc R
C19 C 0.7684(4) 0.8867(12) 0.1641(4) 0.088(3) Uani 1 1 d .
H19 H 0.7533 0.9098 0.1919 0.106 Uiso 1 1 calc R
C20 C 0.8123(4) 0.7729(9) 0.1599(3) 0.071(2) Uani 1 1 d .
C21 C 0.8360(5) 0.6916(10) 0.1993(3) 0.084(3) Uani 1 1 d .
H21A H 0.8156 0.7280 0.2252 0.125 Uiso 1 1 calc R
H21B H 0.8804 0.7057 0.2019 0.125 Uiso 1 1 calc R
H21C H 0.8272 0.5890 0.1960 0.125 Uiso 1 1 calc R
C22 C 0.8358(5) 0.7836(13) 0.0365(3) 0.097(3) Uani 1 1 d .
H22A H 0.8157 0.8463 0.0155 0.145 Uiso 1 1 calc R
H22B H 0.8263 0.6833 0.0298 0.145 Uiso 1 1 calc R
H22C H 0.8803 0.7982 0.0352 0.145 Uiso 1 1 calc R
C23 C 1.0885(4) 0.8943(12) 0.1324(4) 0.087(3) Uani 1 1 d .
H23 H 1.1103 0.9484 0.1115 0.104 Uiso 1 1 calc R
C24 C 1.0502(5) 0.9499(13) 0.1656(4) 0.098(3) Uani 1 1 d .
H24 H 1.0427 1.0490 0.1704 0.118 Uiso 1 1 calc R
C25 C 1.0250(5) 0.8393(15) 0.1901(3) 0.094(3) Uani 1 1 d .
H25 H 0.9981 0.8498 0.2139 0.113 Uiso 1 1 calc R
C26 C 1.0476(5) 0.7062(13) 0.1727(4) 0.098(4) Uani 1 1 d .
H26 H 1.0379 0.6128 0.1829 0.118 Uiso 1 1 calc R
C27 C 1.0879(4) 0.7399(13) 0.1367(4) 0.090(3) Uani 1 1 d .
H27 H 1.1096 0.6731 0.1194 0.108 Uiso 1 1 calc R
Fe1' Fe 0.35073(5) 0.29053(10) 0.28512(3) 0.0555(3) Uani 1 1 d .
N1' N 0.2354(3) 0.0971(6) 0.2900(2) 0.0606(14) Uani 1 1 d .
N2' N 0.3543(3) 0.3107(8) 0.3827(3) 0.0731(18) Uani 1 1 d .
N3' N 0.3212(3) -0.0143(6) 0.3058(2) 0.0615(15) Uani 1 1 d .
H3' H 0.3603 -0.0321 0.3101 0.074 Uiso 1 1 calc R
O1' O 0.2596(3) 0.5247(7) 0.2823(3) 0.106(2) Uani 1 1 d .
C1' C 0.2929(3) 0.4233(8) 0.2830(3) 0.0626(17) Uani 1 1 d .
C2' C 0.2977(3) 0.1177(7) 0.2938(2) 0.0528(16) Uani 1 1 d .
C3' C 0.1548(5) -0.1007(13) 0.2987(5) 0.126(5) Uani 1 1 d .
H3D H 0.1281 -0.0212 0.2900 0.188 Uiso 1 1 calc R
H3E H 0.1420 -0.1361 0.3270 0.188 Uiso 1 1 calc R
H3F H 0.1517 -0.1784 0.2776 0.188 Uiso 1 1 calc R
C4' C 0.2739(4) -0.1164(9) 0.3101(3) 0.081(2) Uani 1 1 d .
H4' H 0.2789 -0.2141 0.3180 0.097 Uiso 1 1 calc R
C5' C 0.2193(4) -0.0496(10) 0.3010(3) 0.080(2) Uani 1 1 d .
C6' C 0.3541(3) 0.3049(9) 0.3446(3) 0.0597(19) Uani 1 1 d .
C7' C 0.3482(3) 0.3149(10) 0.4285(2) 0.062(2) Uani 1 1 d .
C8' C 0.3444(4) 0.1840(9) 0.4509(3) 0.072(2) Uani 1 1 d .
C9' C 0.3379(5) 0.1942(14) 0.4972(4) 0.097(3) Uani 1 1 d .
H9' H 0.3362 0.1085 0.5137 0.116 Uiso 1 1 calc R
C10' C 0.3344(5) 0.3171(16) 0.5168(4) 0.098(3) Uani 1 1 d .
H10' H 0.3279 0.3177 0.5470 0.118 Uiso 1 1 calc R
C11' C 0.3396(4) 0.4470(13) 0.4957(4) 0.091(3) Uani 1 1 d .
H11' H 0.3386 0.5341 0.5115 0.109 Uiso 1 1 calc R
C12' C 0.3469(3) 0.4502(10) 0.4484(3) 0.073(2) Uani 1 1 d .
C13' C 0.3504(6) 0.5891(12) 0.4236(4) 0.115(4) Uani 1 1 d .
H13D H 0.3483 0.6701 0.4437 0.172 Uiso 1 1 calc R
H13E H 0.3159 0.5945 0.4034 0.172 Uiso 1 1 calc R
H13F H 0.3891 0.5929 0.4077 0.172 Uiso 1 1 calc R
C14' C 0.3481(5) 0.0409(12) 0.4290(4) 0.111(4) Uani 1 1 d .
H14D H 0.3439 -0.0356 0.4505 0.167 Uiso 1 1 calc R
H14E H 0.3878 0.0319 0.4145 0.167 Uiso 1 1 calc R
H14F H 0.3150 0.0329 0.4078 0.167 Uiso 1 1 calc R
C15' C 0.1901(3) 0.2099(9) 0.2814(3) 0.066(2) Uani 1 1 d .
C16' C 0.1629(3) 0.2845(9) 0.3154(3) 0.070(2) Uani 1 1 d .
C17' C 0.1190(5) 0.3902(13) 0.3061(4) 0.102(3) Uani 1 1 d .
H17' H 0.1004 0.4440 0.3285 0.122 Uiso 1 1 calc R
C18' C 0.1027(5) 0.4152(15) 0.2622(5) 0.115(4) Uani 1 1 d .
H18' H 0.0720 0.4844 0.2560 0.138 Uiso 1 1 calc R
C19' C 0.1298(5) 0.3428(13) 0.2283(4) 0.097(3) Uani 1 1 d .
H19' H 0.1192 0.3648 0.1994 0.117 Uiso 1 1 calc R
C20' C 0.1741(4) 0.2346(10) 0.2376(3) 0.074(2) Uani 1 1 d .
C21' C 0.2056(6) 0.1500(14) 0.2012(3) 0.108(3) Uani 1 1 d .
H21D H 0.2346 0.0810 0.2136 0.161 Uiso 1 1 calc R
H21E H 0.2278 0.2167 0.1824 0.161 Uiso 1 1 calc R
H21F H 0.1746 0.0985 0.1844 0.161 Uiso 1 1 calc R
C22' C 0.1811(5) 0.2564(13) 0.3623(4) 0.096(3) Uani 1 1 d .
H22D H 0.1574 0.3195 0.3813 0.144 Uiso 1 1 calc R
H22E H 0.2250 0.2758 0.3661 0.144 Uiso 1 1 calc R
H22F H 0.1726 0.1561 0.3696 0.144 Uiso 1 1 calc R
C23' C 0.4440(5) 0.2223(12) 0.2751(4) 0.092(3) Uani 1 1 d .
H23' H 0.4673 0.1659 0.2945 0.110 Uiso 1 1 calc R
C24' C 0.4087(6) 0.1684(15) 0.2417(5) 0.112(4) Uani 1 1 d .
H24' H 0.4043 0.0703 0.2341 0.135 Uiso 1 1 calc R
C25' C 0.3792(6) 0.292(2) 0.2201(3) 0.122(5) Uani 1 1 d .
H25' H 0.3516 0.2885 0.1965 0.146 Uiso 1 1 calc R
C26' C 0.4007(5) 0.4185(13) 0.2419(4) 0.101(4) Uani 1 1 d .
H26' H 0.3905 0.5149 0.2351 0.121 Uiso 1 1 calc R
C27' C 0.4401(4) 0.3721(10) 0.2758(4) 0.084(3) Uani 1 1 d .
H27' H 0.4604 0.4331 0.2956 0.101 Uiso 1 1 calc R
Cl1 Cl 0.96928(9) 0.70783(19) 0.32153(7) 0.0590(5) Uani 1 1 d D
O2 O 0.9127(7) 0.7890(14) 0.3240(6) 0.240(7) Uani 1 1 d D
O3 O 0.9540(7) 0.5695(15) 0.3385(5) 0.249(7) Uani 1 1 d D
O4 O 0.9801(13) 0.6825(19) 0.2740(5) 0.84(8) Uani 1 1 d D
O5 O 1.0204(9) 0.769(3) 0.3386(9) 0.56(4) Uani 1 1 d D
Cl2 Cl 0.10593(9) 0.29839(17) 0.07930(7) 0.0616(5) Uani 1 1 d D
O6 O 0.1251(10) 0.3285(18) 0.0337(5) 0.299(10) Uani 1 1 d D
O7 O 0.1005(5) 0.4251(14) 0.1019(6) 0.266(10) Uani 1 1 d D
O8 O 0.1565(4) 0.2124(11) 0.0940(4) 0.160(4) Uani 1 1 d D
O9 O 0.0496(4) 0.2234(12) 0.0743(5) 0.189(5) Uani 1 1 d D
O10 O 0.1789(14) 0.855(3) 0.4430(15) 0.315(15) Uani 1 1 d D
C28 C 0.1905(15) 0.788(4) 0.4834(14) 0.242(14) Uani 1 1 d D
H28A H 0.1689 0.8399 0.5067 0.290 Uiso 1 1 calc R
H28B H 0.2351 0.7888 0.4897 0.290 Uiso 1 1 calc R
C29 C 0.1679(13) 0.640(4) 0.4800(11) 0.239(14) Uani 1 1 d D
H29A H 0.1979 0.5719 0.4923 0.287 Uiso 1 1 calc R
H29B H 0.1284 0.6294 0.4954 0.287 Uiso 1 1 calc R
C30 C 0.1597(17) 0.614(5) 0.4339(13) 0.30(2) Uani 1 1 d D
H30A H 0.1168 0.5868 0.4277 0.364 Uiso 1 1 calc R
H30B H 0.1871 0.5357 0.4242 0.364 Uiso 1 1 calc R
C31 C 0.176(3) 0.751(5) 0.4116(10) 0.40(4) Uani 1 1 d D
H31A H 0.2155 0.7419 0.3966 0.477 Uiso 1 1 calc R
H31B H 0.1437 0.7758 0.3902 0.477 Uiso 1 1 calc R

loop_
_atom_site_aniso_label
_atom_site_aniso_U_11
_atom_site_aniso_U_22
_atom_site_aniso_U_33
_atom_site_aniso_U_23
_atom_site_aniso_U_13
_atom_site_aniso_U_12
Fe1 0.0538(5) 0.0581(5) 0.0481(5) -0.0006(5) -0.0027(4) 0.0013(4)
N1 0.061(3) 0.050(3) 0.063(4) 0.001(3) -0.004(3) -0.005(3)
N2 0.053(3) 0.102(5) 0.043(4) 0.006(3) -0.002(3) 0.003(3)
N3 0.090(5) 0.049(3) 0.105(6) 0.002(3) 0.012(4) 0.018(3)
O1 0.085(3) 0.053(3) 0.111(5) -0.002(3) -0.004(4) 0.001(3)
C1 0.064(4) 0.041(3) 0.064(4) 0.001(3) 0.006(4) -0.003(3)
C2 0.066(4) 0.049(3) 0.052(4) 0.006(3) -0.005(3) -0.002(3)
C3 0.119(8) 0.090(7) 0.120(8) -0.025(6) 0.028(6) -0.060(6)
C4 0.113(7) 0.054(5) 0.098(7) 0.003(4) 0.012(6) -0.004(5)
C5 0.105(7) 0.060(5) 0.084(6) -0.016(4) 0.007(5) -0.019(5)
C6 0.050(4) 0.071(5) 0.057(5) 0.007(4) 0.008(3) -0.014(3)
C7 0.050(4) 0.095(6) 0.050(5) -0.002(4) 0.006(3) -0.007(4)
C8 0.053(4) 0.094(6) 0.073(6) -0.018(5) -0.004(4) -0.012(4)
C9 0.077(5) 0.118(8) 0.061(6) -0.027(6) 0.002(4) 0.011(5)
C10 0.072(5) 0.153(11) 0.048(5) -0.005(6) -0.004(4) -0.019(6)
C11 0.069(5) 0.118(8) 0.078(7) 0.029(6) -0.002(4) -0.010(5)
C12 0.056(4) 0.078(5) 0.052(5) 0.002(4) -0.010(3) 0.001(3)
C13 0.111(8) 0.081(6) 0.119(10) -0.014(6) -0.026(6) 0.018(6)
C14 0.116(8) 0.083(7) 0.137(11) 0.001(7) -0.019(7) -0.004(6)
C15 0.057(4) 0.053(3) 0.064(5) -0.006(3) -0.007(4) -0.004(3)
C16 0.059(4) 0.083(5) 0.069(6) -0.003(4) -0.013(4) -0.005(4)
C17 0.073(5) 0.088(6) 0.107(8) -0.005(5) -0.045(5) 0.023(5)
C18 0.058(5) 0.102(6) 0.137(10) -0.036(7) -0.018(6) 0.010(5)
C19 0.053(4) 0.123(8) 0.088(7) -0.035(6) -0.014(5) 0.001(5)
C20 0.062(4) 0.082(5) 0.069(6) -0.012(4) 0.000(4) -0.007(4)
C21 0.093(6) 0.096(7) 0.061(5) 0.013(5) 0.001(4) -0.002(5)
C22 0.087(6) 0.138(9) 0.066(6) 0.002(6) -0.016(5) -0.005(6)
C23 0.067(5) 0.098(7) 0.096(8) 0.000(6) -0.008(5) -0.022(5)
C24 0.094(7) 0.110(8) 0.091(8) -0.026(7) -0.035(6) -0.012(6)
C25 0.081(6) 0.138(10) 0.064(6) -0.020(6) -0.008(5) 0.002(6)
C26 0.094(7) 0.119(8) 0.083(7) 0.050(7) -0.036(6) -0.009(6)
C27 0.058(5) 0.114(7) 0.098(8) -0.027(6) -0.024(5) 0.022(5)
Fe1' 0.0581(5) 0.0607(5) 0.0477(5) 0.0055(5) 0.0000(5) -0.0103(4)
N1' 0.061(3) 0.056(3) 0.065(4) 0.008(3) -0.009(3) -0.004(3)
N2' 0.057(4) 0.098(5) 0.065(5) 0.003(4) -0.008(3) -0.013(3)
N3' 0.059(3) 0.050(3) 0.075(4) 0.007(3) -0.004(3) 0.003(3)
O1' 0.109(5) 0.069(3) 0.139(6) 0.019(4) 0.009(5) 0.009(4)
C1' 0.067(4) 0.051(4) 0.069(5) 0.016(4) 0.004(4) -0.001(3)
C2' 0.057(4) 0.061(4) 0.040(4) -0.006(3) -0.006(3) 0.002(3)
C3' 0.097(7) 0.120(8) 0.160(13) 0.039(8) -0.022(7) -0.046(6)
C4' 0.089(6) 0.058(5) 0.097(7) -0.008(4) -0.001(5) -0.009(4)
C5' 0.081(6) 0.075(5) 0.085(6) -0.001(4) 0.000(4) -0.032(5)
C6' 0.053(4) 0.087(5) 0.040(4) -0.001(4) -0.003(3) -0.007(3)
C7' 0.046(4) 0.100(6) 0.040(4) -0.001(4) -0.007(3) -0.014(4)
C8' 0.069(5) 0.082(5) 0.064(6) 0.005(4) -0.003(4) -0.027(4)
C9' 0.080(6) 0.120(9) 0.091(8) 0.006(7) 0.007(5) -0.006(6)
C10' 0.077(6) 0.147(11) 0.071(7) 0.009(7) 0.013(5) -0.008(6)
C11' 0.072(5) 0.111(8) 0.089(7) -0.040(6) 0.007(5) -0.005(5)
C12' 0.058(4) 0.083(6) 0.077(6) 0.003(5) 0.004(4) -0.012(4)
C13' 0.120(9) 0.098(7) 0.125(10) -0.010(7) 0.009(7) -0.014(6)
C14' 0.116(8) 0.106(8) 0.111(9) 0.009(7) 0.001(7) -0.044(7)
C15' 0.036(3) 0.087(5) 0.074(5) 0.012(5) -0.006(4) -0.009(3)
C16' 0.053(4) 0.090(6) 0.068(5) 0.018(5) 0.007(4) 0.008(4)
C17' 0.075(6) 0.133(9) 0.097(8) 0.024(7) 0.035(6) 0.026(6)
C18' 0.074(6) 0.148(10) 0.124(10) 0.056(8) 0.012(6) 0.028(6)
C19' 0.068(5) 0.132(9) 0.092(8) 0.025(7) -0.008(5) 0.012(6)
C20' 0.053(4) 0.087(6) 0.083(7) 0.025(5) -0.004(4) -0.004(4)
C21' 0.124(8) 0.124(8) 0.075(7) 0.010(6) -0.036(6) 0.002(7)
C22' 0.092(7) 0.116(7) 0.080(7) 0.007(6) 0.028(5) 0.016(6)
C23' 0.080(6) 0.101(7) 0.095(8) 0.007(6) 0.027(6) 0.002(5)
C24' 0.118(9) 0.129(9) 0.090(9) -0.034(8) 0.053(8) -0.035(8)
C25' 0.079(7) 0.247(18) 0.040(5) 0.003(8) 0.012(5) -0.038(9)
C26' 0.093(7) 0.107(8) 0.103(8) 0.055(7) 0.026(6) 0.017(6)
C27' 0.062(4) 0.083(6) 0.106(8) -0.002(5) 0.001(5) -0.024(4)
Cl1 0.0556(9) 0.0469(9) 0.0746(12) -0.0084(8) 0.0082(9) -0.0078(8)
O2 0.251(17) 0.196(13) 0.27(2) 0.016(11) 0.054(14) 0.052(12)
O3 0.249(17) 0.267(17) 0.231(18) 0.093(14) -0.007(11) -0.020(14)
O4 0.40(5) 0.123(16) 2.0(2) 0.01(4) -0.37(9) 0.047(19)
O5 0.35(3) 0.82(8) 0.51(6) -0.29(6) 0.01(3) -0.34(4)
Cl2 0.0681(10) 0.0432(8) 0.0734(12) -0.0097(8) -0.0256(9) 0.0100(7)
O6 0.34(3) 0.194(14) 0.36(3) 0.050(15) 0.03(2) 0.021(16)
O7 0.117(7) 0.259(14) 0.42(2) -0.224(16) -0.059(10) 0.038(8)
O8 0.134(8) 0.180(10) 0.166(11) -0.004(7) -0.045(7) 0.034(7)
O9 0.131(8) 0.166(9) 0.271(16) -0.047(9) -0.027(9) -0.013(7)
O10 0.23(2) 0.36(3) 0.35(4) 0.08(3) 0.09(3) 0.01(2)
C28 0.20(3) 0.27(4) 0.25(4) -0.02(3) -0.03(3) 0.00(2)
C29 0.23(3) 0.19(2) 0.30(4) 0.09(3) -0.07(2) -0.02(2)
C30 0.27(3) 0.42(7) 0.22(3) -0.13(4) 0.02(3) -0.13(4)
C31 0.47(8) 0.61(10) 0.11(2) 0.12(4) 0.02(3) 0.24(7)

loop_
_atom_type_symbol
_atom_type_description
_atom_type_scat_dispersion_real
_atom_type_scat_dispersion_imag
_atom_type_scat_source
C C 0.0033 0.0016 'International Tables Vol C Tables 4.2.6.8 and 6.1.1.4'
H H 0.0000 0.0000 'International Tables Vol C Tables 4.2.6.8 and 6.1.1.4'
N N 0.0061 0.0033 'International Tables Vol C Tables 4.2.6.8 and 6.1.1.4'
O O 0.0106 0.0060 'International Tables Vol C Tables 4.2.6.8 and 6.1.1.4'
Cl Cl 0.1484 0.1585 'International Tables Vol C Tables 4.2.6.8 and 6.1.1.4'
Fe Fe 0.3463 0.8444 'International Tables Vol C Tables 4.2.6.8 and 6.1.1.4'

loop_
_geom_angle_atom_site_label_1
_geom_angle_atom_site_label_2
_geom_angle_atom_site_label_3
_geom_angle
C1 Fe1 C6 90.4(4)
C1 Fe1 C2 99.1(3)
C6 Fe1 C2 86.9(3)
C1 Fe1 C26 135.8(5)
C6 Fe1 C26 133.4(5)
C2 Fe1 C26 90.2(4)
C1 Fe1 C27 152.4(4)
C6 Fe1 C27 97.5(4)
C2 Fe1 C27 107.6(4)
C26 Fe1 C27 39.9(4)
C1 Fe1 C24 88.5(4)
C6 Fe1 C24 123.3(4)
C2 Fe1 C24 148.9(4)
C26 Fe1 C24 64.5(5)
C27 Fe1 C24 65.1(4)
C1 Fe1 C23 114.1(4)
C6 Fe1 C23 92.9(4)
C2 Fe1 C23 146.8(4)
C26 Fe1 C23 66.1(4)
C27 Fe1 C23 39.4(4)
C24 Fe1 C23 38.8(4)
C1 Fe1 C25 98.2(4)
C6 Fe1 C25 158.2(4)
C2 Fe1 C25 111.1(4)
C26 Fe1 C25 39.2(4)
C27 Fe1 C25 66.1(4)
C24 Fe1 C25 37.8(4)
C23 Fe1 C25 65.3(4)
C2 N1 C5 110.0(6)
C2 N1 C15 127.7(6)
C5 N1 C15 122.2(7)
C6 N2 C7 175.5(7)
C2 N3 C4 112.1(7)
C2 N3 H3 123.9
C4 N3 H3 123.9
O1 C1 Fe1 171.8(6)
N3 C2 N1 105.4(6)
N3 C2 Fe1 122.9(6)
N1 C2 Fe1 131.1(5)
C5 C3 H3A 109.5
C5 C3 H3B 109.5
H3A C3 H3B 109.5
C5 C3 H3C 109.5
H3A C3 H3C 109.5
H3B C3 H3C 109.5
C5 C4 N3 106.5(7)
C5 C4 H4 126.7
N3 C4 H4 126.7
C4 C5 N1 105.7(8)
C4 C5 C3 132.9(8)
N1 C5 C3 121.3(9)
N2 C6 Fe1 174.3(6)
C12 C7 C8 124.8(8)
C12 C7 N2 119.2(7)
C8 C7 N2 116.0(8)
C7 C8 C9 114.2(9)
C7 C8 C14 122.0(9)
C9 C8 C14 123.8(9)
C10 C9 C8 121.2(9)
C10 C9 H9 119.4
C8 C9 H9 119.4
C9 C10 C11 120.8(9)
C9 C10 H10 119.6
C11 C10 H10 119.6
C12 C11 C10 121.7(10)
C12 C11 H11 119.1
C10 C11 H11 119.1
C11 C12 C7 117.3(8)
C11 C12 C13 121.0(9)
C7 C12 C13 121.7(8)
C12 C13 H13A 109.5
C12 C13 H13B 109.5
H13A C13 H13B 109.5
C12 C13 H13C 109.5
H13A C13 H13C 109.5
H13B C13 H13C 109.5
C8 C14 H14A 109.5
C8 C14 H14B 109.5
H14A C14 H14B 109.5
C8 C14 H14C 109.5
H14A C14 H14C 109.5
H14B C14 H14C 109.5
C16 C15 C20 124.6(7)
C16 C15 N1 118.8(7)
C20 C15 N1 116.6(7)
C15 C16 C17 116.8(8)
C15 C16 C22 122.2(8)
C17 C16 C22 120.9(9)
C18 C17 C16 120.9(9)
C18 C17 H17 119.6
C16 C17 H17 119.6
C19 C18 C17 119.9(9)
C19 C18 H18 120.1
C17 C18 H18 120.1
C18 C19 C20 122.4(9)
C18 C19 H19 118.8
C20 C19 H19 118.8
C15 C20 C19 115.4(8)
C15 C20 C21 123.3(8)
C19 C20 C21 121.2(8)
C20 C21 H21A 109.5
C20 C21 H21B 109.5
H21A C21 H21B 109.5
C20 C21 H21C 109.5
H21A C21 H21C 109.5
H21B C21 H21C 109.5
C16 C22 H22A 109.5
C16 C22 H22B 109.5
H22A C22 H22B 109.5
C16 C22 H22C 109.5
H22A C22 H22C 109.5
H22B C22 H22C 109.5
C24 C23 C27 106.8(9)
C24 C23 Fe1 70.6(5)
C27 C23 Fe1 70.0(5)
C24 C23 H23 126.6
C27 C23 H23 126.6
Fe1 C23 H23 124.4
C25 C24 C23 111.0(10)
C25 C24 Fe1 71.5(6)
C23 C24 Fe1 70.6(5)
C25 C24 H24 124.5
C23 C24 H24 124.5
Fe1 C24 H24 124.9
C24 C25 C26 107.3(10)
C24 C25 Fe1 70.7(6)
C26 C25 Fe1 69.4(5)
C24 C25 H25 126.4
C26 C25 H25 126.4
Fe1 C25 H25 125.2
C25 C26 C27 108.0(9)
C25 C26 Fe1 71.4(6)
C27 C26 Fe1 70.4(5)
C25 C26 H26 126.0
C27 C26 H26 126.0
Fe1 C26 H26 123.8
C23 C27 C26 106.9(9)
C23 C27 Fe1 70.6(5)
C26 C27 Fe1 69.7(5)
C23 C27 H27 126.5
C26 C27 H27 126.5
Fe1 C27 H27 124.8
C1' Fe1' C6' 90.8(4)
C1' Fe1' C2' 99.0(3)
C6' Fe1' C2' 86.9(3)
C1' Fe1' C26' 87.0(4)
C6' Fe1' C26' 125.2(5)
C2' Fe1' C26' 147.5(5)
C1' Fe1' C27' 113.6(4)
C6' Fe1' C27' 94.3(4)
C2' Fe1' C27' 147.3(3)
C26' Fe1' C27' 39.6(4)
C1' Fe1' C25' 99.7(6)
C6' Fe1' C25' 160.2(4)
C2' Fe1' C25' 107.7(5)
C26' Fe1' C25' 39.9(5)
C27' Fe1' C25' 66.1(4)
C1' Fe1' C23' 151.0(4)
C6' Fe1' C23' 97.4(4)
C2' Fe1' C23' 109.1(4)
C26' Fe1' C23' 65.5(4)
C27' Fe1' C23' 38.3(4)
C25' Fe1' C23' 65.6(5)
C1' Fe1' C24' 139.3(6)
C6' Fe1' C24' 129.4(5)
C2' Fe1' C24' 89.9(4)
C26' Fe1' C24' 66.3(5)
C27' Fe1' C24' 64.3(4)
C25' Fe1' C24' 40.4(5)
C23' Fe1' C24' 37.4(5)
C2' N1' C5' 110.4(6)
C2' N1' C15' 125.4(6)
C5' N1' C15' 123.8(6)
C6' N2' C7' 174.3(7)
C2' N3' C4' 110.8(6)
C2' N3' H3' 124.6
C4' N3' H3' 124.6
O1' C1' Fe1' 172.0(7)
N1' C2' N3' 105.3(6)
N1' C2' Fe1' 132.1(5)
N3' C2' Fe1' 122.6(5)
C5' C3' H3D 109.5
C5' C3' H3E 109.5
H3D C3' H3E 109.5
C5' C3' H3F 109.5
H3D C3' H3F 109.5
H3E C3' H3F 109.5
C5' C4' N3' 108.0(7)
C5' C4' H4' 126.0
N3' C4' H4' 126.0
C4' C5' N1' 105.5(7)
C4' C5' C3' 133.3(9)
N1' C5' C3' 121.2(9)
N2' C6' Fe1' 177.5(7)
C12' C7' C8' 123.9(8)
C12' C7' N2' 117.7(8)
C8' C7' N2' 118.4(8)
C7' C8' C9' 116.2(9)
C7' C8' C14' 122.8(9)
C9' C8' C14' 121.0(9)
C10' C9' C8' 122.0(11)
C10' C9' H9' 119.0
C8' C9' H9' 119.0
C9' C10' C11' 122.9(11)
C9' C10' H10' 118.6
C11' C10' H10' 118.6
C10' C11' C12' 120.0(9)
C10' C11' H11' 120.0
C12' C11' H11' 120.0
C7' C12' C11' 115.0(8)
C7' C12' C13' 122.9(9)
C11' C12' C13' 122.1(9)
C12' C13' H13D 109.5
C12' C13' H13E 109.5
H13D C13' H13E 109.5
C12' C13' H13F 109.5
H13D C13' H13F 109.5
H13E C13' H13F 109.5
C8' C14' H14D 109.5
C8' C14' H14E 109.5
H14D C14' H14E 109.5
C8' C14' H14F 109.5
H14D C14' H14F 109.5
H14E C14' H14F 109.5
C16' C15' C20' 122.6(8)
C16' C15' N1' 120.3(8)
C20' C15' N1' 117.1(8)
C15' C16' C17' 118.8(9)
C15' C16' C22' 121.7(8)
C17' C16' C22' 119.5(9)
C16' C17' C18' 118.8(10)
C16' C17' H17' 120.6
C18' C17' H17' 120.6
C19' C18' C17' 122.8(10)
C19' C18' H18' 118.6
C17' C18' H18' 118.6
C18' C19' C20' 118.6(10)
C18' C19' H19' 120.7
C20' C19' H19' 120.7
C15' C20' C19' 118.3(10)
C15' C20' C21' 120.7(8)
C19' C20' C21' 120.9(9)
C20' C21' H21D 109.5
C20' C21' H21E 109.5
H21D C21' H21E 109.5
C20' C21' H21F 109.5
H21D C21' H21F 109.5
H21E C21' H21F 109.5
C16' C22' H22D 109.5
C16' C22' H22E 109.5
H22D C22' H22E 109.5
C16' C22' H22F 109.5
H22D C22' H22F 109.5
H22E C22' H22F 109.5
C24' C23' C27' 109.8(11)
C24' C23' Fe1' 72.0(7)
C27' C23' Fe1' 69.2(5)
C24' C23' H23' 125.1
C27' C23' H23' 125.1
Fe1' C23' H23' 125.2
C23' C24' C25' 107.4(11)
C23' C24' Fe1' 70.6(6)
C25' C24' Fe1' 67.8(7)
C23' C24' H24' 126.3
C25' C24' H24' 126.3
Fe1' C24' H24' 126.9
C26' C25' C24' 106.4(10)
C26' C25' Fe1' 69.5(6)
C24' C25' Fe1' 71.9(6)
C26' C25' H25' 126.8
C24' C25' H25' 126.8
Fe1' C25' H25' 123.5
C27' C26' C25' 107.2(10)
C27' C26' Fe1' 70.6(5)
C25' C26' Fe1' 70.6(6)
C27' C26' H26' 126.4
C25' C26' H26' 126.4
Fe1' C26' H26' 124.0
C23' C27' C26' 109.2(10)
C23' C27' Fe1' 72.5(5)
C26' C27' Fe1' 69.8(5)
C23' C27' H27' 125.4
C26' C27' H27' 125.4
Fe1' C27' H27' 123.9
O5 Cl1 O3 115.0(13)
O5 Cl1 O2 117.4(12)
O3 Cl1 O2 104.6(8)
O5 Cl1 O4 108.6(12)
O3 Cl1 O4 104.9(10)
O2 Cl1 O4 105.4(11)
O7 Cl2 O9 113.8(7)
O7 Cl2 O8 112.3(7)
O9 Cl2 O8 115.1(7)
O7 Cl2 O6 110.2(9)
O9 Cl2 O6 103.2(9)
O8 Cl2 O6 101.0(8)
C31 O10 C28 109(3)
O10 C28 C29 107(2)
O10 C28 H28A 110.4
C29 C28 H28A 110.4
O10 C28 H28B 110.4
C29 C28 H28B 110.4
H28A C28 H28B 108.6
C30 C29 C28 105(2)
C30 C29 H29A 110.7
C28 C29 H29A 110.7
C30 C29 H29B 110.7
C28 C29 H29B 110.7
H29A C29 H29B 108.8
C29 C30 C31 107(2)
C29 C30 H30A 110.4
C31 C30 H30A 110.4
C29 C30 H30B 110.4
C31 C30 H30B 110.4
H30A C30 H30B 108.6
O10 C31 C30 107(3)
O10 C31 H31A 110.4
C30 C31 H31A 110.4
O10 C31 H31B 110.4
C30 C31 H31B 110.4
H31A C31 H31B 108.6

loop_
_geom_bond_atom_site_label_1
_geom_bond_atom_site_label_2
_geom_bond_distance
Fe1 C1 1.760(7)
Fe1 C6 1.855(9)
Fe1 C2 1.956(7)
Fe1 C26 2.087(8)
Fe1 C27 2.096(8)
Fe1 C24 2.103(9)
Fe1 C23 2.103(8)
Fe1 C25 2.113(10)
N1 C2 1.362(9)
N1 C5 1.424(10)
N1 C15 1.459(9)
N2 C6 1.118(10)
N2 C7 1.414(11)
N3 C2 1.324(9)
N3 C4 1.399(12)
N3 H3 0.8600
O1 C1 1.130(8)
C3 C5 1.451(14)
C3 H3A 0.9600
C3 H3B 0.9600
C3 H3C 0.9600
C4 C5 1.351(13)
C4 H4 0.9300
C7 C12 1.375(11)
C7 C8 1.409(12)
C8 C9 1.418(13)
C8 C14 1.479(14)
C9 C10 1.363(15)
C9 H9 0.9300
C10 C11 1.369(15)
C10 H10 0.9300
C11 C12 1.354(12)
C11 H11 0.9300
C12 C13 1.490(12)
C13 H13A 0.9600
C13 H13B 0.9600
C13 H13C 0.9600
C14 H14A 0.9600
C14 H14B 0.9600
C14 H14C 0.9600
C15 C16 1.364(11)
C15 C20 1.389(11)
C16 C17 1.406(12)
C16 C22 1.481(13)
C17 C18 1.377(15)
C17 H17 0.9300
C18 C19 1.349(15)
C18 H18 0.9300
C19 C20 1.405(13)
C19 H19 0.9300
C20 C21 1.499(12)
C21 H21A 0.9600
C21 H21B 0.9600
C21 H21C 0.9600
C22 H22A 0.9600
C22 H22B 0.9600
C22 H22C 0.9600
C23 C24 1.396(14)
C23 C27 1.416(14)
C23 H23 0.9300
C24 C25 1.366(16)
C24 H24 0.9300
C25 C26 1.410(16)
C25 H25 0.9300
C26 C27 1.428(16)
C26 H26 0.9300
C27 H27 0.9300
Fe1' C1' 1.731(8)
Fe1' C6' 1.819(8)
Fe1' C2' 1.959(7)
Fe1' C26' 2.057(9)
Fe1' C27' 2.067(8)
Fe1' C25' 2.072(10)
Fe1' C23' 2.109(10)
Fe1' C24' 2.127(11)
N1' C2' 1.350(9)
N1' C5' 1.422(10)
N1' C15' 1.436(9)
N2' C6' 1.160(10)
N2' C7' 1.402(11)
N3' C2' 1.355(8)
N3' C4' 1.380(10)
N3' H3' 0.8600
O1' C1' 1.169(9)
C3' C5' 1.457(13)
C3' H3D 0.9600
C3' H3E 0.9600
C3' H3F 0.9600
C4' C5' 1.344(13)
C4' H4' 0.9300
C7' C12' 1.377(12)
C7' C8' 1.379(11)
C8' C9' 1.418(15)
C8' C14' 1.468(15)
C9' C10' 1.274(15)
C9' H9' 0.9300
C10' C11' 1.354(15)
C10' H10' 0.9300
C11' C12' 1.447(13)
C11' H11' 0.9300
C12' C13' 1.477(14)
C13' H13D 0.9600
C13' H13E 0.9600
C13' H13F 0.9600
C14' H14D 0.9600
C14' H14E 0.9600
C14' H14F 0.9600
C15' C16' 1.369(12)
C15' C20' 1.395(13)
C16' C17' 1.375(12)
C16' C22' 1.503(14)
C17' C18' 1.400(15)
C17' H17' 0.9300
C18' C19' 1.356(17)
C18' H18' 0.9300
C19' C20' 1.396(13)
C19' H19' 0.9300
C20' C21' 1.511(15)
C21' H21D 0.9600
C21' H21E 0.9600
C21' H21F 0.9600
C22' H22D 0.9600
C22' H22E 0.9600
C22' H22F 0.9600
C23' C24' 1.358(17)
C23' C27' 1.370(13)
C23' H23' 0.9300
C24' C25' 1.450(19)
C24' H24' 0.9300
C25' C26' 1.409(18)
C25' H25' 0.9300
C26' C27' 1.397(14)
C26' H26' 0.9300
C27' H27' 0.9300
Cl1 O5 1.332(12)
Cl1 O3 1.403(12)
Cl1 O2 1.419(11)
Cl1 O4 1.485(14)
Cl2 O7 1.351(9)
Cl2 O9 1.392(8)
Cl2 O8 1.409(8)
Cl2 O6 1.475(12)
O10 C31 1.351(19)
O10 C28 1.395(18)
C28 C29 1.440(18)
C28 H28A 0.9700
C28 H28B 0.9700
C29 C30 1.433(18)
C29 H29A 0.9700
C29 H29B 0.9700
C30 C31 1.462(19)
C30 H30A 0.9700
C30 H30B 0.9700
C31 H31A 0.9700
C31 H31B 0.9700

loop_
_geom_torsion_atom_site_label_1
_geom_torsion_atom_site_label_2
_geom_torsion_atom_site_label_3
_geom_torsion_atom_site_label_4
_geom_torsion
C4 N3 C2 N1 -2.8(9)
C4 N3 C2 Fe1 -174.4(6)
C5 N1 C2 N3 4.4(9)
C15 N1 C2 N3 -179.3(7)
C5 N1 C2 Fe1 175.0(6)
C15 N1 C2 Fe1 -8.6(11)
C1 Fe1 C2 N3 168.9(7)
C6 Fe1 C2 N3 79.0(7)
C26 Fe1 C2 N3 -54.5(8)
C27 Fe1 C2 N3 -18.0(8)
C24 Fe1 C2 N3 -88.7(10)
C23 Fe1 C2 N3 -11.7(11)
C25 Fe1 C2 N3 -88.5(8)
C1 Fe1 C2 N1 -0.3(8)
C6 Fe1 C2 N1 -90.3(7)
C26 Fe1 C2 N1 136.2(8)
C27 Fe1 C2 N1 172.8(7)
C24 Fe1 C2 N1 102.0(9)
C23 Fe1 C2 N1 179.1(7)
C25 Fe1 C2 N1 102.2(7)
C2 N3 C4 C5 0.1(11)
N3 C4 C5 N1 2.5(10)
N3 C4 C5 C3 -179.3(10)
C2 N1 C5 C4 -4.3(10)
C15 N1 C5 C4 179.1(7)
C2 N1 C5 C3 177.2(8)
C15 N1 C5 C3 0.6(13)
C12 C7 C8 C9 0.8(11)
N2 C7 C8 C9 179.1(6)
C12 C7 C8 C14 -178.4(8)
N2 C7 C8 C14 -0.1(11)
C7 C8 C9 C10 1.1(12)
C14 C8 C9 C10 -179.7(9)
C8 C9 C10 C11 -2.5(15)
C9 C10 C11 C12 2.0(15)
C10 C11 C12 C7 -0.1(12)
C10 C11 C12 C13 178.6(9)
C8 C7 C12 C11 -1.3(11)
N2 C7 C12 C11 -179.5(7)
C8 C7 C12 C13 180.0(8)
N2 C7 C12 C13 1.7(11)
C2 N1 C15 C16 94.9(9)
C5 N1 C15 C16 -89.2(9)
C2 N1 C15 C20 -84.9(9)
C5 N1 C15 C20 91.0(9)
C20 C15 C16 C17 1.2(11)
N1 C15 C16 C17 -178.6(7)
C20 C15 C16 C22 -178.6(8)
N1 C15 C16 C22 1.6(11)
C15 C16 C17 C18 -0.4(12)
C22 C16 C17 C18 179.5(9)
C16 C17 C18 C19 -0.3(14)
C17 C18 C19 C20 0.2(14)
C16 C15 C20 C19 -1.4(11)
N1 C15 C20 C19 178.4(7)
C16 C15 C20 C21 -179.1(8)
N1 C15 C20 C21 0.7(11)
C18 C19 C20 C15 0.6(12)
C18 C19 C20 C21 178.5(9)
C1 Fe1 C23 C24 52.8(8)
C6 Fe1 C23 C24 144.6(7)
C2 Fe1 C23 C24 -126.5(8)
C26 Fe1 C23 C24 -78.5(8)
C27 Fe1 C23 C24 -117.0(9)
C25 Fe1 C23 C24 -35.3(7)
C1 Fe1 C23 C27 169.9(6)
C6 Fe1 C23 C27 -98.4(6)
C2 Fe1 C23 C27 -9.5(10)
C26 Fe1 C23 C27 38.6(7)
C24 Fe1 C23 C27 117.0(9)
C25 Fe1 C23 C27 81.8(7)
C27 C23 C24 C25 -0.6(11)
Fe1 C23 C24 C25 60.4(7)
C27 C23 C24 Fe1 -61.0(6)
C1 Fe1 C24 C25 105.5(7)
C6 Fe1 C24 C25 -165.0(6)
C2 Fe1 C24 C25 0.3(12)
C26 Fe1 C24 C25 -38.3(7)
C27 Fe1 C24 C25 -82.6(7)
C23 Fe1 C24 C25 -121.1(10)
C1 Fe1 C24 C23 -133.3(7)
C6 Fe1 C24 C23 -43.8(8)
C2 Fe1 C24 C23 121.4(8)
C26 Fe1 C24 C23 82.9(7)
C27 Fe1 C24 C23 38.6(6)
C25 Fe1 C24 C23 121.1(10)
C23 C24 C25 C26 0.2(12)
Fe1 C24 C25 C26 60.0(7)
C23 C24 C25 Fe1 -59.8(7)
C1 Fe1 C25 C24 -76.7(7)
C6 Fe1 C25 C24 35.7(15)
C2 Fe1 C25 C24 -179.8(6)
C26 Fe1 C25 C24 117.9(10)
C27 Fe1 C25 C24 79.5(7)
C23 Fe1 C25 C24 36.2(6)
C1 Fe1 C25 C26 165.4(7)
C6 Fe1 C25 C26 -82.2(14)
C2 Fe1 C25 C26 62.2(7)
C27 Fe1 C25 C26 -38.4(6)
C24 Fe1 C25 C26 -117.9(10)
C23 Fe1 C25 C26 -81.8(7)
C24 C25 C26 C27 0.4(11)
Fe1 C25 C26 C27 61.2(6)
C24 C25 C26 Fe1 -60.8(7)
C1 Fe1 C26 C25 -21.0(9)
C6 Fe1 C26 C25 149.6(7)
C2 Fe1 C26 C25 -124.4(7)
C27 Fe1 C26 C25 117.8(9)
C24 Fe1 C26 C25 36.9(7)
C23 Fe1 C26 C25 79.7(7)
C1 Fe1 C26 C27 -138.8(6)
C6 Fe1 C26 C27 31.8(9)
C2 Fe1 C26 C27 117.9(7)
C24 Fe1 C26 C27 -80.9(7)
C23 Fe1 C26 C27 -38.1(6)
C25 Fe1 C26 C27 -117.8(9)
C24 C23 C27 C26 0.9(10)
Fe1 C23 C27 C26 -60.5(6)
C24 C23 C27 Fe1 61.4(6)
C25 C26 C27 C23 -0.8(10)
Fe1 C26 C27 C23 61.1(6)
C25 C26 C27 Fe1 -61.9(7)
C1 Fe1 C27 C23 -20.3(12)
C6 Fe1 C27 C23 85.4(6)
C2 Fe1 C27 C23 174.6(6)
C26 Fe1 C27 C23 -117.4(9)
C24 Fe1 C27 C23 -38.0(6)
C25 Fe1 C27 C23 -79.6(7)
C1 Fe1 C27 C26 97.1(11)
C6 Fe1 C27 C26 -157.3(7)
C2 Fe1 C27 C26 -68.1(7)
C24 Fe1 C27 C26 79.4(8)
C23 Fe1 C27 C26 117.4(9)
C25 Fe1 C27 C26 37.7(7)
C5' N1' C2' N3' 1.8(8)
C15' N1' C2' N3' 174.5(7)
C5' N1' C2' Fe1' -178.6(5)
C15' N1' C2' Fe1' -5.8(11)
C4' N3' C2' N1' -1.0(8)
C4' N3' C2' Fe1' 179.3(6)
C1' Fe1' C2' N1' 13.0(8)
C6' Fe1' C2' N1' 103.4(7)
C26' Fe1' C2' N1' -85.7(9)
C27' Fe1' C2' N1' -163.5(7)
C25' Fe1' C2' N1' -90.3(8)
C23' Fe1' C2' N1' -159.8(7)
C24' Fe1' C2' N1' -127.1(8)
C1' Fe1' C2' N3' -167.3(6)
C6' Fe1' C2' N3' -77.0(6)
C26' Fe1' C2' N3' 94.0(8)
C27' Fe1' C2' N3' 16.2(10)
C25' Fe1' C2' N3' 89.4(7)
C23' Fe1' C2' N3' 19.8(7)
C24' Fe1' C2' N3' 52.5(7)
C2' N3' C4' C5' -0.2(10)
N3' C4' C5' N1' 1.2(10)
N3' C4' C5' C3' 177.7(11)
C2' N1' C5' C4' -1.9(10)
C15' N1' C5' C4' -174.7(8)
C2' N1' C5' C3' -178.9(9)
C15' N1' C5' C3' 8.3(14)
C12' C7' C8' C9' 0.8(12)
N2' C7' C8' C9' -179.7(7)
C12' C7' C8' C14' -177.8(8)
N2' C7' C8' C14' 1.7(12)
C7' C8' C9' C10' 1.6(14)
C14' C8' C9' C10' -179.7(10)
C8' C9' C10' C11' -3.4(18)
C9' C10' C11' C12' 2.8(16)
C8' C7' C12' C11' -1.3(11)
N2' C7' C12' C11' 179.1(6)
C8' C7' C12' C13' -179.2(9)
N2' C7' C12' C13' 1.2(11)
C10' C11' C12' C7' -0.4(12)
C10' C11' C12' C13' 177.6(10)
C2' N1' C15' C16' -89.2(9)
C5' N1' C15' C16' 82.5(10)
C2' N1' C15' C20' 93.1(9)
C5' N1' C15' C20' -95.1(9)
C20' C15' C16' C17' -1.4(12)
N1' C15' C16' C17' -178.9(8)
C20' C15' C16' C22' -179.8(8)
N1' C15' C16' C22' 2.7(12)
C15' C16' C17' C18' 1.4(15)
C22' C16' C17' C18' 179.9(10)
C16' C17' C18' C19' -2.1(19)
C17' C18' C19' C20' 2.6(19)
C16' C15' C20' C19' 1.9(12)
N1' C15' C20' C19' 179.5(8)
C16' C15' C20' C21' 179.7(9)
N1' C15' C20' C21' -2.7(11)
C18' C19' C20' C15' -2.5(15)
C18' C19' C20' C21' 179.8(11)
C1' Fe1' C23' C24' -102.5(11)
C6' Fe1' C23' C24' 152.1(8)
C2' Fe1' C23' C24' 62.9(8)
C26' Fe1' C23' C24' -82.5(9)
C27' Fe1' C23' C24' -120.3(10)
C25' Fe1' C23' C24' -38.4(8)
C1' Fe1' C23' C27' 17.8(13)
C6' Fe1' C23' C27' -87.6(7)
C2' Fe1' C23' C27' -176.8(6)
C26' Fe1' C23' C27' 37.8(7)
C25' Fe1' C23' C27' 81.9(8)
C24' Fe1' C23' C27' 120.3(10)
C27' C23' C24' C25' -1.2(12)
Fe1' C23' C24' C25' 57.9(7)
C27' C23' C24' Fe1' -59.1(7)
C1' Fe1' C24' C23' 133.4(8)
C6' Fe1' C24' C23' -36.9(9)
C2' Fe1' C24' C23' -122.7(7)
C26' Fe1' C24' C23' 80.1(8)
C27' Fe1' C24' C23' 36.4(7)
C25' Fe1' C24' C23' 119.1(10)
C1' Fe1' C24' C25' 14.3(11)
C6' Fe1' C24' C25' -156.0(7)
C2' Fe1' C24' C25' 118.1(8)
C26' Fe1' C24' C25' -39.0(7)
C27' Fe1' C24' C25' -82.7(8)
C23' Fe1' C24' C25' -119.1(10)
C23' C24' C25' C26' 1.6(12)
Fe1' C24' C25' C26' 61.3(7)
C23' C24' C25' Fe1' -59.7(7)
C1' Fe1' C25' C26' 73.3(8)
C6' Fe1' C25' C26' -48(2)
C2' Fe1' C25' C26' 176.1(7)
C27' Fe1' C25' C26' -38.3(6)
C23' Fe1' C25' C26' -80.4(7)
C24' Fe1' C25' C26' -116.1(10)
C1' Fe1' C25' C24' -170.6(7)
C6' Fe1' C25' C24' 68(2)
C2' Fe1' C25' C24' -67.8(8)
C26' Fe1' C25' C24' 116.1(10)
C27' Fe1' C25' C24' 77.7(7)
C23' Fe1' C25' C24' 35.6(7)
C24' C25' C26' C27' -1.4(12)
Fe1' C25' C26' C27' 61.5(7)
C24' C25' C26' Fe1' -62.8(7)
C1' Fe1' C26' C27' 133.9(7)
C6' Fe1' C26' C27' 44.9(8)
C2' Fe1' C26' C27' -124.0(8)
C25' Fe1' C26' C27' -117.1(10)
C23' Fe1' C26' C27' -36.6(6)
C24' Fe1' C26' C27' -77.7(7)
C1' Fe1' C26' C25' -109.0(9)
C6' Fe1' C26' C25' 162.1(8)
C2' Fe1' C26' C25' -6.9(12)
C27' Fe1' C26' C25' 117.1(10)
C23' Fe1' C26' C25' 80.5(8)
C24' Fe1' C26' C25' 39.5(8)
C24' C23' C27' C26' 0.3(11)
Fe1' C23' C27' C26' -60.5(7)
C24' C23' C27' Fe1' 60.8(7)
C25' C26' C27' C23' 0.7(11)
Fe1' C26' C27' C23' 62.2(7)
C25' C26' C27' Fe1' -61.5(7)
C1' Fe1' C27' C23' -170.7(7)
C6' Fe1' C27' C23' 96.5(7)
C2' Fe1' C27' C23' 5.5(10)
C26' Fe1' C27' C23' -118.9(10)
C25' Fe1' C27' C23' -80.2(8)
C24' Fe1' C27' C23' -35.6(7)
C1' Fe1' C27' C26' -51.8(8)
C6' Fe1' C27' C26' -144.6(7)
C2' Fe1' C27' C26' 124.4(8)
C25' Fe1' C27' C26' 38.6(8)
C23' Fe1' C27' C26' 118.9(10)
C24' Fe1' C27' C26' 83.3(9)
C31 O10 C28 C29 -25(5)
O10 C28 C29 C30 16(4)
C28 C29 C30 C31 -2(5)
C28 O10 C31 C30 23(6)
C29 C30 C31 O10 -12(6)
